data_7717594
loop_
_publ_author_name
'Kucheriv, Olesia I.'
'Haleliuk, Dmytro A.'
'Shova, Sergiu'
'Gural'skiy, Il'ya A.'

_publ_section_title
;
 Fine tuning of optical band gap in mixed halide aziridinium lead
 perovskites
;
_journal_name_full 'Dalton Transactions'
_journal_paper_doi 10.1039/D4DT02879A
_journal_year 2024
_chemical_formula_moiety 'Br1.958 I1.042 Pb, 4(C0.5 N0.25)'
_chemical_formula_sum 'C2 Br1.96 I1.04 N Pb'
_chemical_formula_weight 533.82
_space_group_crystal_system cubic
_space_group_IT_number 221
_space_group_name_Hall '-P 4 2 3'
_space_group_name_H-M_alt 'P m -3 m'
_audit_creation_date 2024-10-11
_audit_creation_method
;
Olex2 1.5
(compiled 2024.02.16 svn.r378c4104 for OlexSys, GUI svn.r6928)
;
_audit_update_record
;
2024-10-12 deposited with the CCDC.	2024-11-27 downloaded from the CCDC.
;
_cell_angle_alpha 90
_cell_angle_beta 90
_cell_angle_gamma 90
_cell_formula_units_Z 1
_cell_length_a 6.10960(10)
_cell_length_b 6.10960(10)
_cell_length_c 6.10960(10)
_cell_measurement_reflns_used 503
_cell_measurement_temperature 230(2)
_cell_measurement_theta_max 70.7820
_cell_measurement_theta_min 7.2210
_cell_volume 228.054(6)
_computing_molecular_graphics 'Olex2 1.5 (Dolomanov et al., 2009)'
_computing_publication_material 'Olex2 1.5 (Dolomanov et al., 2009)'
_computing_structure_refinement 'SHELXL 2018/3 (Sheldrick, 2015)'
_computing_structure_solution 'SHELXT 2018/2 (Sheldrick, 2018)'
_diffrn_ambient_temperature 230(2)
_diffrn_measured_fraction_theta_full 1.000
_diffrn_measured_fraction_theta_max 1.000
_diffrn_measurement_device_type 'XtaLAB Synergy, Duaflex, HyPix'
_diffrn_radiation_type CuK\a
_diffrn_radiation_wavelength 1.54184
_diffrn_reflns_av_R_equivalents 0.0174
_diffrn_reflns_av_unetI/netI 0.0079
_diffrn_reflns_Laue_measured_fraction_full 1.000
_diffrn_reflns_Laue_measured_fraction_max 1.000
_diffrn_reflns_limit_h_max 5
_diffrn_reflns_limit_h_min -7
_diffrn_reflns_limit_k_max 6
_diffrn_reflns_limit_k_min -7
_diffrn_reflns_limit_l_max 7
_diffrn_reflns_limit_l_min -7
_diffrn_reflns_number 570
_diffrn_reflns_point_group_measured_fraction_full 1.000
_diffrn_reflns_point_group_measured_fraction_max 1.000
_diffrn_reflns_theta_full 67.684
_diffrn_reflns_theta_max 70.779
_diffrn_reflns_theta_min 7.249
_exptl_absorpt_coefficient_mu 72.969
_exptl_crystal_colour 'clear dark red'
_exptl_crystal_colour_lustre clear
_exptl_crystal_colour_modifier dark
_exptl_crystal_colour_primary red
_exptl_crystal_density_diffrn 3.887
_exptl_crystal_description block
_exptl_crystal_F_000 225
_exptl_crystal_size_max 0.08
_exptl_crystal_size_mid 0.05
_exptl_crystal_size_min 0.05
_refine_diff_density_max 0.670
_refine_diff_density_min -0.768
_refine_diff_density_rms 0.141
_refine_ls_extinction_coef 0.0022(7)
_refine_ls_extinction_expression Fc^*^=kFc[1+0.001xFc^2^\l^3^/sin(2\q)]^-1/4^
_refine_ls_extinction_method 'SHELXL-2018/3 (Sheldrick 2018)'
_refine_ls_goodness_of_fit_ref 1.227
_refine_ls_hydrogen_treatment undef
_refine_ls_matrix_type full
_refine_ls_number_parameters 9
_refine_ls_number_reflns 69
_refine_ls_number_restraints 2
_refine_ls_restrained_S_all 1.216
_refine_ls_R_factor_all 0.0171
_refine_ls_R_factor_gt 0.0171
_refine_ls_shift/su_max 0.000
_refine_ls_shift/su_mean 0.000
_refine_ls_structure_factor_coef Fsqd
_refine_ls_weighting_details 'w=1/[\s^2^(Fo^2^)+(0.0428P)^2^+0.1732P] where P=(Fo^2^+2Fc^2^)/3'
_refine_ls_weighting_scheme calc
_refine_ls_wR_factor_gt 0.0578
_refine_ls_wR_factor_ref 0.0578
_reflns_Friedel_coverage 0.000
_reflns_number_gt 69
_reflns_number_total 69
_reflns_threshold_expression 'I > 2\s(I)'
_cod_data_source_file d4dt02879a2.cif
_cod_data_source_block shs_48_ilgu_auto
_cod_original_cell_volume 228.054(11)
_cod_database_code 7717594
_shelx_shelxl_version_number 2018/3
_shelx_space_group_comment
;
The symmetry employed for this shelxl refinement is uniquely defined
by the following loop, which should always be used as a source of
symmetry information in preference to the above space-group names.
They are only intended as comments.
;
_shelx_estimated_absorpt_t_max 0.121
_shelx_estimated_absorpt_t_min 0.068
_olex2_refinement_description
;
1. Shared sites
{Br1, I1}
2. Restrained distances
 C1-C1_$1
 1.45 with sigma of 0.02
 C1_$2-N1_$3
 1.45 with sigma of 0.02
3. Uiso/Uaniso restraints and constraints
Uanis(Br1) = Uanis(I1)
Uiso(C1) = Uiso(N1)
4. Others
 Sof(I1)=0.0625*(1-FVAR(2))
 Sof(Br1)=0.0625*FVAR(2)
 Fixed Sof: C1(0.041675) N1(0.020825)
;
_olex2_submission_special_instructions 'No special instructions were received'

loop_
_space_group_symop_operation_xyz
'x, y, z'
'-x, -y, z'
'-x, y, -z'
'x, -y, -z'
'z, x, y'
'z, -x, -y'
'-z, -x, y'
'-z, x, -y'
'y, z, x'
'-y, z, -x'
'y, -z, -x'
'-y, -z, x'
'y, x, -z'
'-y, -x, -z'
'y, -x, z'
'-y, x, z'
'x, z, -y'
'-x, z, y'
'-x, -z, -y'
'x, -z, y'
'z, y, -x'
'z, -y, x'
'-z, y, x'
'-z, -y, -x'
'-x, -y, -z'
'x, y, -z'
'x, -y, z'
'-x, y, z'
'-z, -x, -y'
'-z, x, y'
'z, x, -y'
'z, -x, y'
'-y, -z, -x'
'y, -z, x'
'-y, z, x'
'y, z, -x'
'-y, -x, z'
'y, x, z'
'-y, x, -z'
'y, -x, -z'
'-x, -z, y'
'x, -z, -y'
'x, z, y'
'-x, z, -y'
'-z, -y, x'
'-z, y, -x'
'z, -y, -x'
'z, y, x'

loop_
_atom_site_label
_atom_site_type_symbol
_atom_site_fract_x
_atom_site_fract_y
_atom_site_fract_z
_atom_site_U_iso_or_equiv
_atom_site_adp_type
_atom_site_occupancy
_atom_site_site_symmetry_order
_atom_site_calc_flag
_atom_site_refinement_flags_posn
_atom_site_refinement_flags_adp
_atom_site_refinement_flags_occupancy
_atom_site_disorder_assembly
_atom_site_disorder_group
Pb1 Pb 0.500000 0.500000 0.500000 0.0349(6) Uani 1 48 d S T P . .
Br1 Br 0.500000 0.000000 0.500000 0.0762(10) Uani 0.653(17) 16 d S T P A 1
I1 I 0.500000 0.000000 0.500000 0.0762(10) Uani 0.347(17) 16 d S T P A 2
C1 C 0.000000 0.000000 0.8810(17) 0.10(2) Uiso 0.3334 8 d DS . P . .
N1 N 0.143(3) 0.000000 0.857(3) 0.10(2) Uiso 0.0833 4 d S . P . .

loop_
_atom_site_aniso_label
_atom_site_aniso_U_11
_atom_site_aniso_U_22
_atom_site_aniso_U_33
_atom_site_aniso_U_23
_atom_site_aniso_U_13
_atom_site_aniso_U_12
Pb1 0.0349(6) 0.0349(6) 0.0349(6) 0.000 0.000 0.000
Br1 0.1010(12) 0.0268(9) 0.1010(12) 0.000 0.000 0.000
I1 0.1010(12) 0.0268(9) 0.1010(12) 0.000 0.000 0.000

loop_
_atom_type_symbol
_atom_type_description
_atom_type_scat_dispersion_real
_atom_type_scat_dispersion_imag
_atom_type_scat_source
Br Br -0.6763 1.2805 'International Tables Vol C Tables 4.2.6.8 and 6.1.1.4'
C C 0.0181 0.0091 'International Tables Vol C Tables 4.2.6.8 and 6.1.1.4'
I I -0.3257 6.8362 'International Tables Vol C Tables 4.2.6.8 and 6.1.1.4'
N N 0.0311 0.0180 'International Tables Vol C Tables 4.2.6.8 and 6.1.1.4'
Pb Pb -4.0753 8.5060 'International Tables Vol C Tables 4.2.6.8 and 6.1.1.4'

loop_
_geom_angle_atom_site_label_1
_geom_angle_atom_site_label_2
_geom_angle_atom_site_label_3
_geom_angle
_geom_angle_site_symmetry_1
_geom_angle_site_symmetry_3
_geom_angle_publ_flag
Br1 Pb1 Br1 90.0 9_655 . ?
Br1 Pb1 Br1 90.0 . 9 ?
Br1 Pb1 Br1 90.0 9_655 1_565 ?
Br1 Pb1 Br1 90.0 5_556 9 ?
Br1 Pb1 Br1 90.0 9_655 5_556 ?
Br1 Pb1 Br1 90.0 9_655 5 ?
Br1 Pb1 Br1 180.0 5 5_556 ?
Br1 Pb1 Br1 90.0 1_565 9 ?
Br1 Pb1 Br1 90.0 . 5 ?
Br1 Pb1 Br1 90.0 5 9 ?
Br1 Pb1 Br1 180.0 9_655 9 ?
Br1 Pb1 Br1 90.0 . 5_556 ?
Br1 Pb1 Br1 90.0 1_565 5 ?
Br1 Pb1 Br1 90.0 1_565 5_556 ?
Br1 Pb1 Br1 180.0 . 1_565 ?
I1 Pb1 Br1 90.0 . 9 ?
I1 Pb1 Br1 180.0 . 1_565 ?
I1 Pb1 Br1 90.0 . 5_556 ?
I1 Pb1 Br1 90.0 . 5 ?
Pb1 Br1 Pb1 180.0 1_545 . ?
Pb1 I1 Pb1 180.0 1_545 . ?
C1 C1 C1 60.000(2) 7_656 33_566 ?
C1 C1 C1 90.0 33_566 9_546 ?
C1 C1 C1 60.000(2) 7_656 9_546 ?
C1 C1 C1 90.0 7_656 5_456 ?
C1 C1 C1 60.000(2) 33_566 5_456 ?
C1 C1 C1 60.000(2) 5_456 9_546 ?
C1 C1 N1 37.8(4) 33_566 5_456 ?
C1 C1 N1 94.1(6) 33_566 29_656 ?
C1 C1 N1 37.8(4) 9_546 6_456 ?
C1 C1 N1 94.1(6) 33_566 6_456 ?
C1 C1 N1 94.1(6) 5_456 29_656 ?
C1 C1 N1 37.8(4) 9_546 29_656 ?
C1 C1 N1 37.8(4) 33_566 30_656 ?
C1 C1 N1 94.1(6) 9_546 5_456 ?
C1 C1 N1 37.8(4) 7_656 29_656 ?
C1 C1 N1 37.8(4) 7_656 30_656 ?
C1 C1 N1 94.1(6) 7_656 6_456 ?
C1 C1 N1 94.1(6) 7_656 5_456 ?
C1 C1 N1 94.1(6) 5_456 30_656 ?
C1 C1 N1 37.8(4) 5_456 6_456 ?
C1 C1 N1 94.1(6) 9_546 30_656 ?
C1 C1 N1 37.8(4) 5_456 5_456 ?
N1 C1 C1 144.4(13) . 5_456 ?
N1 C1 C1 54.4(13) 33_566 33_566 ?
N1 C1 C1 54.4(13) 10_546 9_546 ?
N1 C1 C1 96.6(9) 2 33_566 ?
N1 C1 C1 96.6(9) 10_546 7_656 ?
N1 C1 C1 96.6(9) 2 9_546 ?
N1 C1 C1 144.4(13) 33_566 9_546 ?
N1 C1 C1 144.4(13) 2 7_656 ?
N1 C1 C1 96.6(9) 33_566 7_656 ?
N1 C1 C1 54.4(13) 2 5_456 ?
N1 C1 C1 54.4(13) . 7_656 ?
N1 C1 C1 96.6(9) . 33_566 ?
N1 C1 C1 96.6(9) 33_566 5_456 ?
N1 C1 C1 96.6(9) 10_546 5_456 ?
N1 C1 C1 144.4(13) 10_546 33_566 ?
N1 C1 C1 96.6(9) . 9_546 ?
N1 C1 N1 133.2(9) . 6_456 ?
N1 C1 N1 88.5(4) . 33_566 ?
N1 C1 N1 75.0(6) 30_656 29_656 ?
N1 C1 N1 88.5(4) 10_546 2 ?
N1 C1 N1 58.8(5) 10_546 29_656 ?
N1 C1 N1 118.9(14) 30_656 6_456 ?
N1 C1 N1 133.2(9) 10_546 30_656 ?
N1 C1 N1 75.0(6) 6_456 29_656 ?
N1 C1 N1 88.5(4) 2 33_566 ?
N1 C1 N1 58.8(5) . 30_656 ?
N1 C1 N1 58.8(5) 2 6_456 ?
N1 C1 N1 133.2(9) 10_546 5_456 ?
N1 C1 N1 58.8(5) . 29_656 ?
N1 C1 N1 161(3) . 2 ?
N1 C1 N1 133.2(9) 33_566 6_456 ?
N1 C1 N1 133.2(9) 2 29_656 ?
N1 C1 N1 75.0(6) 6_456 5_456 ?
N1 C1 N1 161(3) 10_546 33_566 ?
N1 C1 N1 58.8(5) 33_566 30_656 ?
N1 C1 N1 133.2(9) 2 30_656 ?
N1 C1 N1 88.5(4) . 10_546 ?
N1 C1 N1 118.9(14) 29_656 5_456 ?
N1 C1 N1 133.2(9) 33_566 29_656 ?
N1 C1 N1 58.8(5) 2 5_456 ?
N1 C1 N1 75.0(6) 30_656 5_456 ?
N1 C1 N1 133.2(9) . 5_456 ?
N1 C1 N1 58.8(5) 10_546 6_456 ?
N1 C1 N1 58.8(5) 33_566 5_456 ?
C1 N1 C1 71(3) 7_656 . ?
C1 N1 C1 19.2(10) . 5_456 ?
C1 N1 C1 45.5(13) 7_656 33_566 ?
C1 N1 C1 52.0(16) 7_656 5_456 ?
C1 N1 C1 34.3(7) 9_546 5_456 ?
C1 N1 C1 52.0(16) . 3_557 ?
C1 N1 C1 34.3(7) 33_566 3_557 ?
C1 N1 C1 45.5(13) . 33_566 ?
C1 N1 C1 61.1(14) 9_546 33_566 ?
C1 N1 C1 45.5(13) . 9_546 ?
C1 N1 C1 34.3(7) 33_566 5_456 ?
C1 N1 C1 19.2(10) 7_656 3_557 ?
C1 N1 C1 45.5(13) 7_656 9_546 ?
C1 N1 C1 34.3(7) 9_546 3_557 ?
C1 N1 C1 32.8(6) 3_557 5_456 ?
C1 N1 N1 83.4(9) 7_656 10_546 ?
C1 N1 N1 52.5(3) 33_566 2 ?
C1 N1 N1 80.6(13) 7_656 2 ?
C1 N1 N1 45.8(2) . 33_566 ?
C1 N1 N1 83.4(9) . 29_656 ?
C1 N1 N1 52.5(3) 9_546 2 ?
C1 N1 N1 9.4(13) . 2 ?
C1 N1 N1 52.5(3) 33_566 26_557 ?
C1 N1 N1 83.4(9) . 30_656 ?
C1 N1 N1 83.4(9) 7_656 33_566 ?
C1 N1 N1 45.8(2) . 10_546 ?
C1 N1 N1 45.8(2) 7_656 29_656 ?
C1 N1 N1 9.4(13) 7_656 26_557 ?
C1 N1 N1 52.5(3) 9_546 26_557 ?
C1 N1 N1 80.6(13) . 26_557 ?
C1 N1 N1 45.8(2) 7_656 30_656 ?
N1 N1 C1 85.9(6) 30_656 9_546 ?
N1 N1 C1 51.63(13) 10_546 5_456 ?
N1 N1 C1 70.2(2) 29_656 5_456 ?
N1 N1 C1 70.2(2) 33_566 3_557 ?
N1 N1 C1 51.63(14) 30_656 3_557 ?
N1 N1 C1 28.6(3) 2 5_456 ?
N1 N1 C1 70.2(2) 10_546 3_557 ?
N1 N1 C1 37.8(4) 29_656 9_546 ?
N1 N1 C1 37.8(4) 33_566 33_566 ?
N1 N1 C1 85.9(6) 33_566 9_546 ?
N1 N1 C1 37.8(4) 30_656 33_566 ?
N1 N1 C1 85.9(6) 29_656 33_566 ?
N1 N1 C1 51.63(13) 29_656 3_557 ?
N1 N1 C1 61.4(3) 26_557 5_456 ?
N1 N1 C1 28.6(3) 26_557 3_557 ?
N1 N1 C1 85.9(6) 10_546 33_566 ?
N1 N1 C1 37.8(4) 10_546 9_546 ?
N1 N1 C1 61.4(3) 2 3_557 ?
N1 N1 C1 70.2(2) 30_656 5_456 ?
N1 N1 C1 51.63(14) 33_566 5_456 ?
N1 N1 N1 90.0 10_546 33_566 ?
N1 N1 N1 90.001(3) 30_656 29_656 ?
N1 N1 N1 45.001(5) 33_566 2 ?
N1 N1 N1 60.001(1) 10_546 29_656 ?
N1 N1 N1 45.001(4) 10_546 2 ?
N1 N1 N1 90.002(1) 33_566 26_557 ?
N1 N1 N1 45.001(1) 29_656 26_557 ?
N1 N1 N1 90.002(1) 29_656 2 ?
N1 N1 N1 90.002(7) 10_546 26_557 ?
N1 N1 N1 120.003(7) 10_546 30_656 ?
N1 N1 N1 120.003(7) 33_566 29_656 ?
N1 N1 N1 45.001(4) 30_656 26_557 ?
N1 N1 N1 90.002(4) 2 26_557 ?
N1 N1 N1 60.001(2) 30_656 33_566 ?
N1 N1 N1 90.002(3) 30_656 2 ?

loop_
_geom_bond_atom_site_label_1
_geom_bond_atom_site_label_2
_geom_bond_distance
_geom_bond_site_symmetry_2
_geom_bond_publ_flag
Pb1 Br1 3.05480(5) 9_655 ?
Pb1 Br1 3.05480(5) . ?
Pb1 Br1 3.05480(5) 1_565 ?
Pb1 Br1 3.05480(5) 5_556 ?
Pb1 Br1 3.05480(5) 5 ?
Pb1 Br1 3.05480(5) 9 ?
Pb1 I1 3.05480(5) . ?
C1 C1 1.028(15) 5_456 ?
C1 C1 1.028(15) 9_546 ?
C1 C1 1.028(15) 7_656 ?
C1 C1 1.028(15) 33_566 ?
C1 N1 0.88(2) . ?
C1 N1 1.43(2) 29_656 ?
C1 N1 0.88(2) 10_546 ?
C1 N1 0.88(2) 2 ?
C1 N1 0.88(2) 33_566 ?
C1 N1 1.43(2) 6_456 ?
C1 N1 1.43(2) 30_656 ?
C1 N1 1.43(2) 5_456 ?
N1 N1 1.23(3) 10_546 ?
N1 N1 1.23(3) 30_656 ?
N1 N1 1.23(3) 33_566 ?
N1 N1 1.23(3) 29_656 ?
N1 N1 1.74(4) 2 ?
N1 N1 1.74(4) 26_557 ?

loop_
_geom_torsion_atom_site_label_1
_geom_torsion_atom_site_label_2
_geom_torsion_atom_site_label_3
_geom_torsion_atom_site_label_4
_geom_torsion
_geom_torsion_site_symmetry_1
_geom_torsion_site_symmetry_2
_geom_torsion_site_symmetry_3
_geom_torsion_site_symmetry_4
_geom_torsion_publ_flag
C1 C1 N1 C1 45.39(11) 33_566 . . 7_656 ?
C1 C1 N1 C1 45.39(11) 33_566 . . 3_557 ?
C1 C1 N1 C1 -45.39(11) 5_456 . . 33_566 ?
C1 C1 N1 C1 0.000(1) 7_656 . . 3_557 ?
C1 C1 N1 C1 0.000(2) 5_456 . . 3_557 ?
C1 C1 N1 C1 0.000(6) 7_656 . . 5_456 ?
C1 C1 N1 C1 -90.8(2) 9_546 . . 33_566 ?
C1 C1 N1 C1 90.8(2) 33_566 . . 9_546 ?
C1 C1 N1 C1 45.39(11) 5_456 . . 9_546 ?
C1 C1 N1 C1 -45.39(11) 9_546 . . 7_656 ?
C1 C1 N1 C1 -45.39(11) 9_546 . . 3_557 ?
C1 C1 N1 C1 -45.39(11) 7_656 . . 33_566 ?
C1 C1 N1 C1 45.39(11) 33_566 . . 5_456 ?
C1 C1 N1 C1 0.000(1) 5_456 . . 7_656 ?
C1 C1 N1 C1 -45.39(11) 9_546 . . 5_456 ?
C1 C1 N1 C1 45.39(11) 7_656 . . 9_546 ?
C1 C1 N1 N1 0.000(6) 7_656 . . 26_557 ?
C1 C1 N1 N1 144.7(14) 33_566 . . 10_546 ?
C1 C1 N1 N1 180.00(7) 5_456 . . 2 ?
C1 C1 N1 N1 45.39(10) 33_566 . . 26_557 ?
C1 C1 N1 N1 45.39(11) 5_456 . . 29_656 ?
C1 C1 N1 N1 -99.3(12) 5_456 . . 33_566 ?
C1 C1 N1 N1 99.3(13) 5_456 . . 10_546 ?
C1 C1 N1 N1 -0.001(0) 33_566 . . 30_656 ?
C1 C1 N1 N1 -53.9(11) 33_566 . . 33_566 ?
C1 C1 N1 N1 -45.39(11) 5_456 . . 30_656 ?
C1 C1 N1 N1 53.9(11) 9_546 . . 10_546 ?
C1 C1 N1 N1 180.00(2) 7_656 . . 2 ?
C1 C1 N1 N1 -144.7(14) 9_546 . . 33_566 ?
C1 C1 N1 N1 -90.8(2) 9_546 . . 30_656 ?
C1 C1 N1 N1 99.3(13) 7_656 . . 10_546 ?
C1 C1 N1 N1 0.001(2) 9_546 . . 29_656 ?
C1 C1 N1 N1 45.39(11) 7_656 . . 29_656 ?
C1 C1 N1 N1 -45.39(11) 7_656 . . 30_656 ?
C1 C1 N1 N1 -99.3(12) 7_656 . . 33_566 ?
C1 C1 N1 N1 -45.39(11) 9_546 . . 26_557 ?
C1 C1 N1 N1 90.8(2) 33_566 . . 29_656 ?
C1 C1 N1 N1 -134.61(9) 33_566 . . 2 ?
C1 C1 N1 N1 134.61(13) 9_546 . . 2 ?
C1 C1 N1 N1 0.000(6) 5_456 . . 26_557 ?
N1 C1 N1 C1 -144.7(14) 10_546 . . 33_566 ?
N1 C1 N1 C1 11.2(18) 5_456 . . 33_566 ?
N1 C1 N1 C1 0.001(1) 30_656 . . 33_566 ?
N1 C1 N1 C1 180.000(4) 2 . . 7_656 ?
N1 C1 N1 C1 -45.39(11) 29_656 . . 7_656 ?
N1 C1 N1 C1 144.7(14) 33_566 . . 9_546 ?
N1 C1 N1 C1 -99.3(12) 10_546 . . 7_656 ?
N1 C1 N1 C1 -90.8(2) 29_656 . . 33_566 ?
N1 C1 N1 C1 56.6(19) 5_456 . . 5_456 ?
N1 C1 N1 C1 -53.9(11) 10_546 . . 9_546 ?
N1 C1 N1 C1 -11.2(18) 6_456 . . 9_546 ?
N1 C1 N1 C1 45.39(11) 30_656 . . 3_557 ?
N1 C1 N1 C1 56.6(19) 5_456 . . 7_656 ?
N1 C1 N1 C1 45.39(11) 30_656 . . 5_456 ?
N1 C1 N1 C1 -99.3(12) 10_546 . . 3_557 ?
N1 C1 N1 C1 -56.6(19) 6_456 . . 7_656 ?
N1 C1 N1 C1 -0.001(1) 29_656 . . 9_546 ?
N1 C1 N1 C1 90.8(2) 30_656 . . 9_546 ?
N1 C1 N1 C1 -56.6(19) 6_456 . . 3_557 ?
N1 C1 N1 C1 180.000(5) 2 . . 3_557 ?
N1 C1 N1 C1 56.6(19) 5_456 . . 3_557 ?
N1 C1 N1 C1 53.9(11) 33_566 . . 33_566 ?
N1 C1 N1 C1 180.000(10) 2 . . 5_456 ?
N1 C1 N1 C1 -134.61(11) 2 . . 9_546 ?
N1 C1 N1 C1 -45.39(11) 29_656 . . 5_456 ?
N1 C1 N1 C1 -45.39(11) 29_656 . . 3_557 ?
N1 C1 N1 C1 134.61(11) 2 . . 33_566 ?
N1 C1 N1 C1 -99.3(12) 10_546 . . 5_456 ?
N1 C1 N1 C1 -102(2) 6_456 . . 33_566 ?
N1 C1 N1 C1 99.3(12) 33_566 . . 7_656 ?
N1 C1 N1 C1 45.39(11) 30_656 . . 7_656 ?
N1 C1 N1 C1 99.3(12) 33_566 . . 3_557 ?
N1 C1 N1 C1 -56.6(19) 6_456 . . 5_456 ?
N1 C1 N1 C1 99.3(12) 33_566 . . 5_456 ?
N1 C1 N1 C1 102(2) 5_456 . . 9_546 ?
N1 C1 N1 N1 144.7(14) 30_656 . . 10_546 ?
N1 C1 N1 N1 -102(2) 6_456 . . 30_656 ?
N1 C1 N1 N1 80.7(13) 10_546 . . 2 ?
N1 C1 N1 N1 144.7(14) 33_566 . . 29_656 ?
N1 C1 N1 N1 11.2(18) 5_456 . . 30_656 ?
N1 C1 N1 N1 102(2) 5_456 . . 29_656 ?
N1 C1 N1 N1 53.9(11) 33_566 . . 30_656 ?
N1 C1 N1 N1 180.000(8) 2 . . 26_557 ?
N1 C1 N1 N1 42.7(7) 6_456 . . 10_546 ?
N1 C1 N1 N1 134.61(11) 2 . . 30_656 ?
N1 C1 N1 N1 123(2) 6_456 . . 2 ?
N1 C1 N1 N1 45.39(11) 30_656 . . 26_557 ?
N1 C1 N1 N1 -80.7(12) 33_566 . . 2 ?
N1 C1 N1 N1 80.7(13) 2 . . 33_566 ?
N1 C1 N1 N1 134.61(13) 29_656 . . 2 ?
N1 C1 N1 N1 -123.4(19) 5_456 . . 2 ?
N1 C1 N1 N1 156(3) 5_456 . . 10_546 ?
N1 C1 N1 N1 -144.7(14) 29_656 . . 33_566 ?
N1 C1 N1 N1 -144.7(14) 10_546 . . 30_656 ?
N1 C1 N1 N1 -42.7(7) 5_456 . . 33_566 ?
N1 C1 N1 N1 -53.9(11) 10_546 . . 29_656 ?
N1 C1 N1 N1 -99.3(13) 10_546 . . 26_557 ?
N1 C1 N1 N1 90.8(2) 30_656 . . 29_656 ?
N1 C1 N1 N1 -11.2(18) 6_456 . . 29_656 ?
N1 C1 N1 N1 -56.6(19) 6_456 . . 26_557 ?
N1 C1 N1 N1 53.9(11) 29_656 . . 10_546 ?
N1 C1 N1 N1 161(2) 10_546 . . 33_566 ?
N1 C1 N1 N1 -45.39(11) 29_656 . . 26_557 ?
N1 C1 N1 N1 56.6(19) 5_456 . . 26_557 ?
N1 C1 N1 N1 -53.9(11) 30_656 . . 33_566 ?
N1 C1 N1 N1 -134.61(9) 30_656 . . 2 ?
N1 C1 N1 N1 -134.61(11) 2 . . 29_656 ?
N1 C1 N1 N1 99.3(12) 33_566 . . 26_557 ?
N1 C1 N1 N1 -156(3) 6_456 . . 33_566 ?
N1 C1 N1 N1 -90.8(2) 29_656 . . 30_656 ?
N1 C1 N1 N1 -80.7(13) 2 . . 10_546 ?
N1 C1 N1 N1 -161(2) 33_566 . . 10_546 ?
